data_7059455
loop_
_publ_author_name
'Gao, Wei'
'Zhou, Ai-Mei'
'Wei, Han'
'Wang, Cui-Li'
'Liu, Jie-Ping'
'Zhang, Xiu-Mei'

_publ_section_title
;
 Water-stable LnIII-based coordination polymers displaying slow magnetic
 relaxation and luminescence sensing properties
;
_journal_issue 17
_journal_name_full 'New Journal of Chemistry'
_journal_page_first 6747
_journal_page_last 6759
_journal_paper_doi 10.1039/D0NJ00828A
_journal_volume 44
_journal_year 2020
_chemical_formula_sum 'C42 H34 N4 O19 Sm2'
_chemical_formula_weight 1199.45
_space_group_crystal_system monoclinic
_space_group_IT_number 14
_space_group_name_Hall '-P 2ybc'
_space_group_name_H-M_alt 'P 1 21/c 1'
_atom_sites_solution_hydrogens mixed
_audit_creation_method SHELXL-2014/7
_audit_update_record
;
2020-03-24 deposited with the CCDC.	2020-03-31 downloaded from the CCDC.
;
_cell_angle_alpha 90
_cell_angle_beta 123.091(9)
_cell_angle_gamma 90
_cell_formula_units_Z 4
_cell_length_a 16.044(3)
_cell_length_b 13.665(3)
_cell_length_c 23.654(3)
_cell_measurement_reflns_used 9920
_cell_measurement_temperature 293(2)
_cell_measurement_theta_max 27.53
_cell_measurement_theta_min 2.31
_cell_volume 4344.8(14)
_computing_cell_refinement 'Bruker SMART'
_computing_data_collection 'Bruker SMART'
_computing_data_reduction 'Bruker SAINT'
_computing_molecular_graphics 'Bruker SHELXTL'
_computing_publication_material 'Bruker SHELXTL'
_computing_structure_refinement 'SHELXL-2014/7 (Sheldrick, 2014)'
_computing_structure_solution 'Bruker SHELXTL'
_diffrn_ambient_temperature 293(2)
_diffrn_measured_fraction_theta_full 0.996
_diffrn_measured_fraction_theta_max 0.990
_diffrn_measurement_device_type 'CCD area detector'
_diffrn_measurement_method 'phi and omega scans'
_diffrn_radiation_type MoK\a
_diffrn_radiation_wavelength 0.71073
_diffrn_reflns_av_R_equivalents 0.0307
_diffrn_reflns_av_unetI/netI 0.0361
_diffrn_reflns_Laue_measured_fraction_full 0.996
_diffrn_reflns_Laue_measured_fraction_max 0.990
_diffrn_reflns_limit_h_max 15
_diffrn_reflns_limit_h_min -20
_diffrn_reflns_limit_k_max 17
_diffrn_reflns_limit_k_min -17
_diffrn_reflns_limit_l_max 30
_diffrn_reflns_limit_l_min -29
_diffrn_reflns_number 26993
_diffrn_reflns_point_group_measured_fraction_full 0.996
_diffrn_reflns_point_group_measured_fraction_max 0.990
_diffrn_reflns_theta_full 25.242
_diffrn_reflns_theta_max 27.544
_diffrn_reflns_theta_min 2.125
_diffrn_source 'fine-focus sealed tube'
_exptl_absorpt_coefficient_mu 2.762
_exptl_absorpt_correction_T_max 0.802
_exptl_absorpt_correction_T_min 0.767
_exptl_absorpt_correction_type multi-scan
_exptl_absorpt_process_details sadabs
_exptl_crystal_colour colorless
_exptl_crystal_density_diffrn 1.834
_exptl_crystal_density_method 'not measured'
_exptl_crystal_description block
_exptl_crystal_F_000 2360
_exptl_crystal_size_max 0.100
_exptl_crystal_size_mid 0.080
_exptl_crystal_size_min 0.080
_refine_diff_density_max 0.639
_refine_diff_density_min -0.535
_refine_diff_density_rms 0.090
_refine_ls_extinction_method none
_refine_ls_goodness_of_fit_ref 1.032
_refine_ls_hydrogen_treatment mixed
_refine_ls_matrix_type full
_refine_ls_number_parameters 613
_refine_ls_number_reflns 9915
_refine_ls_number_restraints 0
_refine_ls_restrained_S_all 1.032
_refine_ls_R_factor_all 0.0309
_refine_ls_R_factor_gt 0.0249
_refine_ls_shift/su_max 0.002
_refine_ls_shift/su_mean 0.000
_refine_ls_structure_factor_coef Fsqd
_refine_ls_weighting_details 'w=1/[\s^2^(Fo^2^)+(0.0220P)^2^+2.1867P] where P=(Fo^2^+2Fc^2^)/3'
_refine_ls_weighting_scheme calc
_refine_ls_wR_factor_gt 0.0553
_refine_ls_wR_factor_ref 0.0583
_reflns_Friedel_coverage 0.000
_reflns_number_gt 8644
_reflns_number_total 9915
_reflns_threshold_expression 'I > 2\s(I)'
_cod_data_source_file d0nj00828a2.cif
_cod_data_source_block 1
_cod_depositor_comments
;Adding full bibliography for 7059455--7059460.cif.

 Adding full bibliography for 7059455--7059460.cif.
;
_cod_original_sg_symbol_H-M 'P 21/c'
_cod_database_code 7059455
_shelx_shelxl_version_number 2014/7
_shelx_space_group_comment
;
The symmetry employed for this shelxl refinement is uniquely defined
by the following loop, which should always be used as a source of
symmetry information in preference to the above space-group names.
They are only intended as comments.
;
_shelx_estimated_absorpt_t_min 0.770
_shelx_estimated_absorpt_t_max 0.809

loop_
_space_group_symop_operation_xyz
'x, y, z'
'-x, y+1/2, -z+1/2'
'-x, -y, -z'
'x, -y-1/2, z-1/2'

loop_
_atom_site_label
_atom_site_type_symbol
_atom_site_fract_x
_atom_site_fract_y
_atom_site_fract_z
_atom_site_U_iso_or_equiv
_atom_site_adp_type
_atom_site_occupancy
_atom_site_site_symmetry_order
_atom_site_calc_flag
_atom_site_refinement_flags_posn
_atom_site_refinement_flags_adp
_atom_site_refinement_flags_occupancy
_atom_site_disorder_assembly
_atom_site_disorder_group
Sm1 Sm -0.00151(2) 0.10493(2) 0.15618(2) 0.01772(4) Uani 1 1 d . . . . .
Sm2 Sm 0.18203(2) 0.32535(2) 0.25438(2) 0.01919(4) Uani 1 1 d . . . . .
O1 O 0.27184(15) 0.19996(15) 0.34531(11) 0.0319(5) Uani 1 1 d . . . . .
O2 O 0.11890(15) 0.15586(14) 0.26905(9) 0.0274(4) Uani 1 1 d . . . . .
O3 O -0.00636(17) -0.16106(19) 0.31563(11) 0.0433(6) Uani 1 1 d . . . . .
O4 O 0.10506(16) -0.25187(15) 0.40072(12) 0.0376(5) Uani 1 1 d . . . . .
O5 O 0.40911(15) -0.03965(18) 0.53306(10) 0.0385(5) Uani 1 1 d . . . . .
O6 O 0.1617(2) 0.49542(16) 0.26210(14) 0.0474(7) Uani 1 1 d . . . . .
O7 O 0.08261(16) 0.59920(15) 0.28789(11) 0.0303(5) Uani 1 1 d . . . . .
O8 O 0.02916(15) 0.93432(14) 0.19107(11) 0.0313(5) Uani 1 1 d . . . . .
O9 O 0.14890(17) 1.00204(15) 0.18682(13) 0.0391(6) Uani 1 1 d . . . . .
O10 O 0.37651(18) 0.71400(18) 0.22234(14) 0.0508(7) Uani 1 1 d . . . . .
O11 O 0.11663(14) 0.20172(14) 0.14894(10) 0.0241(4) Uani 1 1 d . . . . .
O12 O 0.27762(15) 0.22024(16) 0.22427(10) 0.0317(5) Uani 1 1 d . . . . .
O13 O 0.16232(15) -0.01967(15) -0.07735(10) 0.0302(5) Uani 1 1 d . . . . .
O14 O 0.06028(16) -0.03916(17) -0.04344(11) 0.0374(5) Uani 1 1 d . . . . .
O15 O 0.40586(16) 0.24260(16) 0.07392(12) 0.0387(5) Uani 1 1 d . . . . .
O16 O 0.13949(18) 0.34507(16) 0.33982(11) 0.0338(5) Uani 1 1 d . . . . .
H16A H 0.0858 0.3732 0.3228 0.051 Uiso 1 1 calc R U . . .
H16C H 0.170(3) 0.384(3) 0.368(2) 0.051 Uiso 1 1 d . U . . .
O17 O 0.2047(2) 0.40304(17) 0.16910(13) 0.0466(6) Uani 1 1 d . . . . .
H17A H 0.1604 0.4433 0.1474 0.070 Uiso 1 1 calc R U . . .
H17B H 0.262(3) 0.423(3) 0.171(2) 0.070 Uiso 1 1 d . U . . .
O18 O 0.34088(17) 0.38888(18) 0.33189(14) 0.0474(7) Uani 1 1 d . . . . .
H18A H 0.3374 0.4485 0.3340 0.071 Uiso 1 1 calc R U . . .
H18C H 0.390(3) 0.357(3) 0.342(2) 0.071 Uiso 1 1 d . U . . .
O19 O 0.8939(4) 0.0372(4) 0.4216(2) 0.1384(19) Uani 1 1 d . . . . .
N1 N 0.3741(3) 0.0343(3) 0.66730(17) 0.0603(9) Uani 1 1 d . . . . .
N2 N 0.5938(2) 0.0638(2) 0.10048(15) 0.0443(7) Uani 1 1 d . . . . .
N3 N 0.4837(2) 0.8162(2) 0.13681(16) 0.0477(8) Uani 1 1 d . . . . .
N4 N 1.0081(3) 0.1549(3) 0.45161(19) 0.0730(11) Uani 1 1 d . . . . .
C1 C 0.2013(2) 0.1424(2) 0.32545(14) 0.0227(6) Uani 1 1 d . . . . .
C2 C 0.2120(2) 0.0576(2) 0.36940(13) 0.0231(6) Uani 1 1 d . . . . .
C3 C 0.1378(2) -0.0123(2) 0.34972(14) 0.0233(6) Uani 1 1 d . . . . .
H3B H 0.0779 -0.0065 0.3082 0.028 Uiso 1 1 calc R U . . .
C4 C 0.1530(2) -0.0908(2) 0.39187(14) 0.0225(6) Uani 1 1 d . . . . .
C5 C 0.2420(2) -0.0977(2) 0.45510(14) 0.0265(6) Uani 1 1 d . . . . .
H5A H 0.2520 -0.1487 0.4842 0.032 Uiso 1 1 calc R U . . .
C6 C 0.3153(2) -0.0278(2) 0.47414(14) 0.0265(6) Uani 1 1 d . . . . .
C7 C 0.3015(2) 0.0493(2) 0.43202(14) 0.0284(6) Uani 1 1 d . . . . .
H7A H 0.3516 0.0953 0.4453 0.034 Uiso 1 1 calc R U . . .
C8 C 0.0780(2) -0.1731(2) 0.36810(15) 0.0260(6) Uani 1 1 d . . . . .
C9 C 0.4241(2) -0.0230(2) 0.59518(15) 0.0329(7) Uani 1 1 d . . . . .
C10 C 0.5172(3) -0.0475(3) 0.64987(17) 0.0476(9) Uani 1 1 d . . . . .
H10A H 0.5652 -0.0748 0.6441 0.057 Uiso 1 1 calc R U . . .
C11 C 0.5365(3) -0.0300(3) 0.71339(19) 0.0647(12) Uani 1 1 d . . . . .
H11A H 0.5983 -0.0455 0.7516 0.078 Uiso 1 1 calc R U . . .
C12 C 0.4634(4) 0.0103(3) 0.7194(2) 0.0668(13) Uani 1 1 d . . . . .
H12A H 0.4775 0.0215 0.7626 0.080 Uiso 1 1 calc R U . . .
C13 C 0.3551(3) 0.0174(3) 0.60575(18) 0.0461(9) Uani 1 1 d . . . . .
H13A H 0.2927 0.0336 0.5685 0.055 Uiso 1 1 calc R U . . .
C14 C 0.2079(2) 0.19376(19) 0.16739(14) 0.0220(6) Uani 1 1 d . . . . .
C15 C 0.2306(2) 0.1613(2) 0.11696(14) 0.0232(6) Uani 1 1 d . . . . .
C16 C 0.1737(2) 0.0931(2) 0.06636(14) 0.0247(6) Uani 1 1 d . . . . .
H16B H 0.1194 0.0633 0.0635 0.030 Uiso 1 1 calc R U . . .
C17 C 0.1989(2) 0.0700(2) 0.01994(14) 0.0238(6) Uani 1 1 d . . . . .
C18 C 0.2785(2) 0.1167(2) 0.02312(15) 0.0289(6) Uani 1 1 d . . . . .
H18B H 0.2948 0.1016 -0.0081 0.035 Uiso 1 1 calc R U . . .
C19 C 0.3330(2) 0.1851(2) 0.07253(15) 0.0267(6) Uani 1 1 d . . . . .
C20 C 0.3112(2) 0.2065(2) 0.12002(15) 0.0275(6) Uani 1 1 d . . . . .
H20A H 0.3502 0.2511 0.1542 0.033 Uiso 1 1 calc R U . . .
C21 C 0.1369(2) -0.0014(2) -0.03640(14) 0.0247(6) Uani 1 1 d . . . . .
C22 C 0.4876(2) 0.1994(2) 0.07978(15) 0.0298(7) Uani 1 1 d . . . . .
C23 C 0.5493(3) 0.2605(3) 0.07257(19) 0.0442(9) Uani 1 1 d . . . . .
H23A H 0.5349 0.3267 0.0635 0.053 Uiso 1 1 calc R U . . .
C24 C 0.6328(3) 0.2207(3) 0.0792(2) 0.0529(10) Uani 1 1 d . . . . .
H24A H 0.6764 0.2603 0.0751 0.063 Uiso 1 1 calc R U . . .
C25 C 0.6518(3) 0.1226(3) 0.09173(18) 0.0457(9) Uani 1 1 d . . . . .
H25A H 0.7072 0.0963 0.0942 0.055 Uiso 1 1 calc R U . . .
C26 C 0.5129(2) 0.1028(2) 0.09520(17) 0.0382(8) Uani 1 1 d . . . . .
H26A H 0.4726 0.0627 0.1023 0.046 Uiso 1 1 calc R U . . .
C27 C 0.1374(2) 0.5793(2) 0.26725(14) 0.0225(6) Uani 1 1 d . . . . .
C28 C 0.1751(2) 0.6636(2) 0.24670(14) 0.0250(6) Uani 1 1 d . . . . .
C29 C 0.1302(2) 0.7544(2) 0.23434(15) 0.0252(6) Uani 1 1 d . . . . .
H29A H 0.0761 0.7629 0.2382 0.030 Uiso 1 1 calc R U . . .
C30 C 0.1656(2) 0.8329(2) 0.21617(15) 0.0274(6) Uani 1 1 d . . . . .
C31 C 0.2492(3) 0.8213(2) 0.21287(19) 0.0392(8) Uani 1 1 d . . . . .
H31A H 0.2759 0.8744 0.2033 0.047 Uiso 1 1 calc R U . . .
C32 C 0.2918(2) 0.7292(2) 0.22405(18) 0.0370(8) Uani 1 1 d . . . . .
C33 C 0.2556(2) 0.6505(2) 0.24012(16) 0.0315(7) Uani 1 1 d . . . . .
H33A H 0.2843 0.5890 0.2465 0.038 Uiso 1 1 calc R U . . .
C34 C 0.1127(2) 0.9288(2) 0.19729(15) 0.0266(6) Uani 1 1 d . . . . .
C35 C 0.3786(2) 0.7557(2) 0.17020(17) 0.0330(7) Uani 1 1 d . . . . .
C36 C 0.2963(3) 0.7736(3) 0.1070(2) 0.0459(9) Uani 1 1 d . . . . .
H36A H 0.2330 0.7575 0.0966 0.055 Uiso 1 1 calc R U . . .
C37 C 0.3091(3) 0.8157(3) 0.05943(19) 0.0521(10) Uani 1 1 d . . . . .
H37A H 0.2547 0.8292 0.0163 0.063 Uiso 1 1 calc R U . . .
C38 C 0.4037(3) 0.8373(3) 0.07686(19) 0.0516(10) Uani 1 1 d . . . . .
H38A H 0.4121 0.8680 0.0452 0.062 Uiso 1 1 calc R U . . .
C39 C 0.4709(2) 0.7765(3) 0.18300(17) 0.0368(8) Uani 1 1 d . . . . .
H39A H 0.5267 0.7623 0.2254 0.044 Uiso 1 1 calc R U . . .
C40 C 1.0874(5) 0.1949(5) 0.4446(4) 0.133(3) Uani 1 1 d . . . . .
H40A H 1.1128 0.2541 0.4705 0.199 Uiso 1 1 calc R U . . .
H40B H 1.1401 0.1479 0.4608 0.199 Uiso 1 1 calc R U . . .
H40C H 1.0608 0.2088 0.3980 0.199 Uiso 1 1 calc R U . . .
C41 C 0.9846(5) 0.2108(6) 0.4933(3) 0.132(3) Uani 1 1 d . . . . .
H41A H 1.0271 0.2671 0.5111 0.198 Uiso 1 1 calc R U . . .
H41B H 0.9164 0.2315 0.4666 0.198 Uiso 1 1 calc R U . . .
H41C H 0.9948 0.1707 0.5299 0.198 Uiso 1 1 calc R U . . .
C42 C 0.9624(4) 0.0729(4) 0.4199(3) 0.0863(17) Uani 1 1 d . . . . .
H42A H 0.9834 0.0409 0.3951 0.104 Uiso 1 1 calc R U . . .

loop_
_atom_site_aniso_label
_atom_site_aniso_U_11
_atom_site_aniso_U_22
_atom_site_aniso_U_33
_atom_site_aniso_U_23
_atom_site_aniso_U_13
_atom_site_aniso_U_12
Sm1 0.01923(7) 0.01366(7) 0.02252(7) -0.00152(5) 0.01284(6) -0.00089(5)
Sm2 0.02215(8) 0.01426(7) 0.02398(8) 0.00046(5) 0.01440(6) 0.00030(5)
O1 0.0267(11) 0.0253(11) 0.0374(12) 0.0080(9) 0.0135(10) -0.0044(9)
O2 0.0296(11) 0.0249(11) 0.0221(10) 0.0033(8) 0.0104(9) -0.0012(9)
O3 0.0280(12) 0.0608(17) 0.0320(12) 0.0030(11) 0.0105(11) -0.0160(11)
O4 0.0404(13) 0.0211(11) 0.0497(14) -0.0014(10) 0.0235(12) -0.0076(10)
O5 0.0247(11) 0.0564(15) 0.0249(11) 0.0074(10) 0.0073(10) -0.0002(10)
O6 0.0673(17) 0.0165(11) 0.088(2) 0.0068(11) 0.0613(17) 0.0066(11)
O7 0.0361(12) 0.0287(12) 0.0397(12) 0.0024(9) 0.0293(11) 0.0004(9)
O8 0.0336(12) 0.0181(10) 0.0533(14) 0.0058(9) 0.0308(11) 0.0031(9)
O9 0.0435(13) 0.0177(11) 0.0713(17) 0.0115(10) 0.0412(13) 0.0056(10)
O10 0.0452(15) 0.0489(15) 0.0848(19) 0.0339(14) 0.0525(15) 0.0226(12)
O11 0.0270(11) 0.0196(10) 0.0322(11) 0.0009(8) 0.0204(9) -0.0006(8)
O12 0.0294(11) 0.0373(13) 0.0279(11) -0.0064(9) 0.0153(10) 0.0032(9)
O13 0.0276(11) 0.0381(13) 0.0280(11) -0.0123(9) 0.0171(9) -0.0046(9)
O14 0.0384(13) 0.0459(14) 0.0369(12) -0.0182(11) 0.0263(11) -0.0190(11)
O15 0.0357(13) 0.0309(12) 0.0637(16) -0.0086(11) 0.0362(12) -0.0076(10)
O16 0.0419(14) 0.0305(13) 0.0350(13) 0.0000(9) 0.0248(11) 0.0077(10)
O17 0.0695(19) 0.0334(14) 0.0508(15) 0.0096(11) 0.0419(15) 0.0022(12)
O18 0.0259(12) 0.0286(13) 0.0748(18) -0.0125(12) 0.0192(13) 0.0000(10)
O19 0.145(4) 0.151(4) 0.121(4) -0.073(3) 0.073(4) -0.077(4)
N1 0.081(3) 0.050(2) 0.049(2) -0.0059(16) 0.035(2) 0.0104(19)
N2 0.0327(16) 0.0482(18) 0.0492(18) 0.0118(14) 0.0205(14) 0.0072(14)
N3 0.0454(18) 0.062(2) 0.0431(17) 0.0002(15) 0.0287(16) -0.0147(15)
N4 0.067(3) 0.081(3) 0.057(2) -0.026(2) 0.025(2) -0.018(2)
C1 0.0286(15) 0.0174(14) 0.0260(14) 0.0003(11) 0.0176(13) 0.0007(11)
C2 0.0271(15) 0.0183(14) 0.0222(14) 0.0030(11) 0.0125(12) 0.0005(11)
C3 0.0248(14) 0.0213(14) 0.0208(14) 0.0002(11) 0.0106(12) 0.0004(11)
C4 0.0240(14) 0.0202(14) 0.0265(14) -0.0006(11) 0.0158(12) -0.0014(11)
C5 0.0313(16) 0.0227(15) 0.0234(14) 0.0063(11) 0.0136(13) 0.0029(12)
C6 0.0217(14) 0.0307(16) 0.0199(14) 0.0034(12) 0.0067(12) -0.0008(12)
C7 0.0275(15) 0.0267(16) 0.0267(15) -0.0007(12) 0.0120(13) -0.0067(12)
C8 0.0291(16) 0.0249(16) 0.0276(15) -0.0044(12) 0.0177(13) -0.0071(12)
C9 0.0344(17) 0.0285(17) 0.0251(15) 0.0023(13) 0.0095(14) -0.0071(13)
C10 0.038(2) 0.053(2) 0.0362(19) 0.0040(17) 0.0098(16) -0.0014(17)
C11 0.060(3) 0.069(3) 0.030(2) 0.0027(19) 0.0018(19) 0.001(2)
C12 0.096(4) 0.053(3) 0.032(2) -0.0087(19) 0.023(2) -0.002(3)
C13 0.050(2) 0.042(2) 0.0375(19) 0.0013(16) 0.0183(18) 0.0055(17)
C14 0.0274(15) 0.0151(13) 0.0262(14) 0.0015(11) 0.0163(13) 0.0029(11)
C15 0.0239(14) 0.0241(15) 0.0242(14) -0.0026(11) 0.0148(12) 0.0015(11)
C16 0.0220(14) 0.0249(15) 0.0279(15) -0.0037(12) 0.0141(12) -0.0033(11)
C17 0.0223(14) 0.0242(15) 0.0254(14) -0.0041(11) 0.0133(12) -0.0023(11)
C18 0.0277(15) 0.0350(17) 0.0312(16) -0.0057(13) 0.0206(14) -0.0020(13)
C19 0.0226(14) 0.0262(16) 0.0362(16) -0.0039(12) 0.0192(13) -0.0038(12)
C20 0.0236(15) 0.0264(15) 0.0327(16) -0.0093(12) 0.0155(13) -0.0050(12)
C21 0.0257(15) 0.0224(15) 0.0268(15) -0.0040(11) 0.0149(13) -0.0011(11)
C22 0.0263(16) 0.0343(17) 0.0324(16) -0.0041(13) 0.0183(14) -0.0043(13)
C23 0.042(2) 0.040(2) 0.062(2) 0.0059(17) 0.0354(19) -0.0035(16)
C24 0.041(2) 0.062(3) 0.071(3) 0.018(2) 0.040(2) 0.0014(19)
C25 0.0307(18) 0.065(3) 0.043(2) 0.0109(18) 0.0216(17) 0.0086(17)
C26 0.0289(17) 0.040(2) 0.045(2) 0.0068(15) 0.0192(16) -0.0029(14)
C27 0.0232(14) 0.0171(14) 0.0302(15) 0.0031(11) 0.0165(13) 0.0026(11)
C28 0.0299(16) 0.0172(14) 0.0320(16) 0.0028(11) 0.0195(13) 0.0030(11)
C29 0.0267(15) 0.0190(14) 0.0366(16) 0.0017(12) 0.0216(13) 0.0022(12)
C30 0.0312(16) 0.0181(14) 0.0395(17) 0.0027(12) 0.0236(14) 0.0039(12)
C31 0.0390(19) 0.0247(17) 0.068(2) 0.0142(15) 0.0380(19) 0.0051(14)
C32 0.0337(18) 0.0298(18) 0.062(2) 0.0117(15) 0.0356(17) 0.0087(14)
C33 0.0372(18) 0.0189(15) 0.051(2) 0.0067(13) 0.0323(16) 0.0077(13)
C34 0.0336(16) 0.0168(14) 0.0386(17) 0.0005(12) 0.0256(14) 0.0004(12)
C35 0.0328(17) 0.0258(16) 0.051(2) 0.0040(14) 0.0295(16) 0.0042(13)
C36 0.0276(18) 0.044(2) 0.062(2) -0.0103(18) 0.0217(18) -0.0003(15)
C37 0.050(2) 0.050(2) 0.038(2) -0.0077(17) 0.0114(18) 0.0099(19)
C38 0.068(3) 0.052(2) 0.037(2) 0.0004(17) 0.030(2) -0.006(2)
C39 0.0304(17) 0.046(2) 0.0363(18) 0.0053(15) 0.0198(15) -0.0028(15)
C40 0.110(6) 0.150(6) 0.160(7) -0.077(5) 0.087(6) -0.065(5)
C41 0.080(4) 0.198(8) 0.107(5) -0.093(5) 0.043(4) -0.021(5)
C42 0.075(4) 0.102(4) 0.070(3) -0.015(3) 0.031(3) -0.039(3)

loop_
_atom_type_symbol
_atom_type_description
_atom_type_scat_dispersion_real
_atom_type_scat_dispersion_imag
_atom_type_scat_source
C C 0.0033 0.0016 'International Tables Vol C Tables 4.2.6.8 and 6.1.1.4'
Sm Sm -0.1638 3.4418 'International Tables Vol C Tables 4.2.6.8 and 6.1.1.4'
N N 0.0061 0.0033 'International Tables Vol C Tables 4.2.6.8 and 6.1.1.4'
O O 0.0106 0.0060 'International Tables Vol C Tables 4.2.6.8 and 6.1.1.4'
H H 0.0000 0.0000 'International Tables Vol C Tables 4.2.6.8 and 6.1.1.4'

loop_
_geom_angle_atom_site_label_1
_geom_angle_atom_site_label_2
_geom_angle_atom_site_label_3
_geom_angle
_geom_angle_site_symmetry_1
_geom_angle_site_symmetry_3
_geom_angle_publ_flag
O7 Sm1 O2 74.60(7) 2_545 . ?
O7 Sm1 O11 140.90(7) 2_545 . ?
O2 Sm1 O11 74.35(7) . . ?
O7 Sm1 O8 81.14(7) 2_545 1_545 ?
O2 Sm1 O8 90.55(7) . 1_545 ?
O11 Sm1 O8 122.19(7) . 1_545 ?
O7 Sm1 O4 85.20(7) 2_545 2 ?
O2 Sm1 O4 105.91(7) . 2 ?
O11 Sm1 O4 81.06(7) . 2 ?
O8 Sm1 O4 154.99(7) 1_545 2 ?
O7 Sm1 O14 127.30(7) 2_545 3 ?
O2 Sm1 O14 156.08(7) . 3 ?
O11 Sm1 O14 88.52(7) . 3 ?
O8 Sm1 O14 84.52(8) 1_545 3 ?
O4 Sm1 O14 87.28(8) 2 3 ?
O7 Sm1 O13 74.71(7) 2_545 3 ?
O2 Sm1 O13 147.71(7) . 3 ?
O11 Sm1 O13 137.75(7) . 3 ?
O8 Sm1 O13 75.02(7) 1_545 3 ?
O4 Sm1 O13 81.23(7) 2 3 ?
O14 Sm1 O13 52.59(6) 3 3 ?
O7 Sm1 O9 124.35(7) 2_545 1_545 ?
O2 Sm1 O9 77.24(8) . 1_545 ?
O11 Sm1 O9 70.07(7) . 1_545 ?
O8 Sm1 O9 52.13(6) 1_545 1_545 ?
O4 Sm1 O9 149.09(7) 2 1_545 ?
O14 Sm1 O9 81.32(8) 3 1_545 ?
O13 Sm1 O9 112.91(7) 3 1_545 ?
O18 Sm2 O6 73.35(9) . . ?
O18 Sm2 O3 152.40(8) . 2 ?
O6 Sm2 O3 79.37(9) . 2 ?
O18 Sm2 O12 81.96(8) . . ?
O6 Sm2 O12 136.53(8) . . ?
O3 Sm2 O12 122.13(7) 2 . ?
O18 Sm2 O17 84.13(10) . . ?
O6 Sm2 O17 74.33(8) . . ?
O3 Sm2 O17 92.57(9) 2 . ?
O12 Sm2 O17 67.92(8) . . ?
O18 Sm2 O16 89.30(9) . . ?
O6 Sm2 O16 73.68(8) . . ?
O3 Sm2 O16 79.01(8) 2 . ?
O12 Sm2 O16 142.10(7) . . ?
O17 Sm2 O16 147.90(8) . . ?
O18 Sm2 O1 73.24(8) . . ?
O6 Sm2 O1 130.18(8) . . ?
O3 Sm2 O1 124.15(8) 2 . ?
O12 Sm2 O1 72.12(7) . . ?
O17 Sm2 O1 136.25(8) . . ?
O16 Sm2 O1 70.05(7) . . ?
O18 Sm2 O2 123.77(8) . . ?
O6 Sm2 O2 140.91(7) . . ?
O3 Sm2 O2 76.36(8) 2 . ?
O12 Sm2 O2 82.55(7) . . ?
O17 Sm2 O2 136.45(7) . . ?
O16 Sm2 O2 71.94(7) . . ?
O1 Sm2 O2 50.56(6) . . ?
C1 O1 Sm2 97.50(17) . . ?
C1 O2 Sm1 150.24(18) . . ?
C1 O2 Sm2 90.62(16) . . ?
Sm1 O2 Sm2 104.13(7) . . ?
C8 O3 Sm2 155.8(2) . 2_545 ?
C8 O4 Sm1 116.43(19) . 2_545 ?
C9 O5 C6 120.9(2) . . ?
C27 O6 Sm2 168.7(2) . . ?
C27 O7 Sm1 166.07(19) . 2 ?
C34 O8 Sm1 95.81(16) . 1_565 ?
C34 O9 Sm1 91.58(17) . 1_565 ?
C35 O10 C32 117.7(3) . . ?
C14 O11 Sm1 136.87(17) . . ?
C14 O11 Sm2 86.74(15) . . ?
Sm1 O11 Sm2 101.71(6) . . ?
C14 O12 Sm2 98.47(17) . . ?
C21 O13 Sm1 91.75(17) . 3 ?
C21 O14 Sm1 93.55(17) . 3 ?
C22 O15 C19 120.1(2) . . ?
Sm2 O16 H16A 109.5 . . ?
Sm2 O16 H16C 117(3) . . ?
H16A O16 H16C 95.8 . . ?
Sm2 O17 H17A 109.5 . . ?
Sm2 O17 H17B 132(3) . . ?
H17A O17 H17B 109.3 . . ?
Sm2 O18 H18A 109.5 . . ?
Sm2 O18 H18C 120(3) . . ?
H18A O18 H18C 126.8 . . ?
C12 N1 C13 117.3(4) . . ?
C25 N2 C26 118.0(3) . . ?
C38 N3 C39 118.3(3) . . ?
C42 N4 C41 124.1(5) . . ?
C42 N4 C40 119.7(5) . . ?
C41 N4 C40 116.2(5) . . ?
O1 C1 O2 120.9(2) . . ?
O1 C1 C2 119.4(3) . . ?
O2 C1 C2 119.7(2) . . ?
O1 C1 Sm2 57.71(14) . . ?
O2 C1 Sm2 63.53(14) . . ?
C2 C1 Sm2 171.96(19) . . ?
C7 C2 C3 119.7(3) . . ?
C7 C2 C1 117.4(2) . . ?
C3 C2 C1 122.9(3) . . ?
C2 C3 C4 120.4(3) . . ?
C2 C3 H3B 119.8 . . ?
C4 C3 H3B 119.8 . . ?
C3 C4 C5 119.6(3) . . ?
C3 C4 C8 120.9(3) . . ?
C5 C4 C8 119.2(2) . . ?
C6 C5 C4 119.5(3) . . ?
C6 C5 H5A 120.3 . . ?
C4 C5 H5A 120.3 . . ?
C7 C6 C5 121.1(3) . . ?
C7 C6 O5 118.1(3) . . ?
C5 C6 O5 120.4(3) . . ?
C6 C7 C2 119.7(3) . . ?
C6 C7 H7A 120.2 . . ?
C2 C7 H7A 120.2 . . ?
O3 C8 O4 123.2(3) . . ?
O3 C8 C4 118.7(3) . . ?
O4 C8 C4 118.1(3) . . ?
O5 C9 C13 124.9(3) . . ?
O5 C9 C10 115.5(3) . . ?
C13 C9 C10 119.5(3) . . ?
C11 C10 C9 117.6(4) . . ?
C11 C10 H10A 121.2 . . ?
C9 C10 H10A 121.2 . . ?
C12 C11 C10 119.1(4) . . ?
C12 C11 H11A 120.5 . . ?
C10 C11 H11A 120.5 . . ?
N1 C12 C11 123.7(4) . . ?
N1 C12 H12A 118.2 . . ?
C11 C12 H12A 118.2 . . ?
N1 C13 C9 122.7(4) . . ?
N1 C13 H13A 118.6 . . ?
C9 C13 H13A 118.6 . . ?
O12 C14 O11 121.9(2) . . ?
O12 C14 C15 118.9(2) . . ?
O11 C14 C15 118.9(2) . . ?
O12 C14 Sm2 56.67(14) . . ?
O11 C14 Sm2 67.29(14) . . ?
C15 C14 Sm2 159.16(19) . . ?
C16 C15 C20 119.5(2) . . ?
C16 C15 C14 123.7(3) . . ?
C20 C15 C14 116.7(2) . . ?
C15 C16 C17 119.5(3) . . ?
C15 C16 H16B 120.3 . . ?
C17 C16 H16B 120.3 . . ?
C18 C17 C16 120.3(3) . . ?
C18 C17 C21 119.2(2) . . ?
C16 C17 C21 120.5(2) . . ?
C19 C18 C17 119.7(3) . . ?
C19 C18 H18B 120.1 . . ?
C17 C18 H18B 120.1 . . ?
C18 C19 C20 120.8(3) . . ?
C18 C19 O15 122.6(3) . . ?
C20 C19 O15 116.3(3) . . ?
C19 C20 C15 120.2(3) . . ?
C19 C20 H20A 119.9 . . ?
C15 C20 H20A 119.9 . . ?
O14 C21 O13 121.2(3) . . ?
O14 C21 C17 120.6(2) . . ?
O13 C21 C17 118.2(2) . . ?
O14 C21 Sm1 60.14(15) . 3 ?
O13 C21 Sm1 61.77(15) . 3 ?
C17 C21 Sm1 169.6(2) . 3 ?
C26 C22 C23 119.3(3) . . ?
C26 C22 O15 124.7(3) . . ?
C23 C22 O15 116.0(3) . . ?
C22 C23 C24 118.0(3) . . ?
C22 C23 H23A 121.0 . . ?
C24 C23 H23A 121.0 . . ?
C25 C24 C23 119.9(3) . . ?
C25 C24 H24A 120.0 . . ?
C23 C24 H24A 120.0 . . ?
N2 C25 C24 122.2(3) . . ?
N2 C25 H25A 118.9 . . ?
C24 C25 H25A 118.9 . . ?
N2 C26 C22 122.5(3) . . ?
N2 C26 H26A 118.8 . . ?
C22 C26 H26A 118.8 . . ?
O6 C27 O7 124.6(3) . . ?
O6 C27 C28 118.3(2) . . ?
O7 C27 C28 117.1(2) . . ?
C29 C28 C33 120.0(3) . . ?
C29 C28 C27 120.1(2) . . ?
C33 C28 C27 119.9(2) . . ?
C28 C29 C30 120.4(3) . . ?
C28 C29 H29A 119.8 . . ?
C30 C29 H29A 119.8 . . ?
C29 C30 C31 119.9(3) . . ?
C29 C30 C34 120.7(3) . . ?
C31 C30 C34 119.4(3) . . ?
C32 C31 C30 118.8(3) . . ?
C32 C31 H31A 120.6 . . ?
C30 C31 H31A 120.6 . . ?
C33 C32 C31 121.7(3) . . ?
C33 C32 O10 117.3(3) . . ?
C31 C32 O10 121.0(3) . . ?
C32 C33 C28 119.2(3) . . ?
C32 C33 H33A 120.4 . . ?
C28 C33 H33A 120.4 . . ?
O9 C34 O8 120.5(3) . . ?
O9 C34 C30 120.9(3) . . ?
O8 C34 C30 118.7(2) . . ?
O9 C34 Sm1 62.51(15) . 1_565 ?
O8 C34 Sm1 57.96(14) . 1_565 ?
C30 C34 Sm1 176.0(2) . 1_565 ?
C39 C35 C36 119.0(3) . . ?
C39 C35 O10 116.1(3) . . ?
C36 C35 O10 124.8(3) . . ?
C35 C36 C37 118.7(3) . . ?
C35 C36 H36A 120.6 . . ?
C37 C36 H36A 120.6 . . ?
C38 C37 C36 118.7(4) . . ?
C38 C37 H37A 120.7 . . ?
C36 C37 H37A 120.7 . . ?
N3 C38 C37 122.8(4) . . ?
N3 C38 H38A 118.6 . . ?
C37 C38 H38A 118.6 . . ?
N3 C39 C35 122.3(3) . . ?
N3 C39 H39A 118.8 . . ?
C35 C39 H39A 118.8 . . ?
N4 C40 H40A 109.5 . . ?
N4 C40 H40B 109.5 . . ?
H40A C40 H40B 109.5 . . ?
N4 C40 H40C 109.5 . . ?
H40A C40 H40C 109.5 . . ?
H40B C40 H40C 109.5 . . ?
N4 C41 H41A 109.5 . . ?
N4 C41 H41B 109.5 . . ?
H41A C41 H41B 109.5 . . ?
N4 C41 H41C 109.5 . . ?
H41A C41 H41C 109.5 . . ?
H41B C41 H41C 109.5 . . ?
O19 C42 N4 123.2(6) . . ?
O19 C42 H42A 118.4 . . ?
N4 C42 H42A 118.4 . . ?

loop_
_geom_bond_atom_site_label_1
_geom_bond_atom_site_label_2
_geom_bond_distance
_geom_bond_site_symmetry_2
_geom_bond_publ_flag
Sm1 O7 2.3086(19) 2_545 ?
Sm1 O2 2.390(2) . ?
Sm1 O11 2.3928(18) . ?
Sm1 O8 2.432(2) 1_545 ?
Sm1 O4 2.441(2) 2 ?
Sm1 O14 2.462(2) 3 ?
Sm1 O13 2.497(2) 3 ?
Sm1 O9 2.533(2) 1_545 ?
Sm2 O18 2.347(2) . ?
Sm2 O6 2.368(2) . ?
Sm2 O3 2.372(2) 2 ?
Sm2 O12 2.473(2) . ?
Sm2 O17 2.476(2) . ?
Sm2 O16 2.476(2) . ?
Sm2 O1 2.501(2) . ?
Sm2 O2 2.626(2) . ?
O1 C1 1.240(3) . ?
O2 C1 1.279(3) . ?
O3 C8 1.251(4) . ?
O3 Sm2 2.372(2) 2_545 ?
O4 C8 1.255(3) . ?
O4 Sm1 2.441(2) 2_545 ?
O5 C9 1.372(4) . ?
O5 C6 1.394(3) . ?
O6 C27 1.238(3) . ?
O7 C27 1.246(3) . ?
O7 Sm1 2.3085(19) 2 ?
O8 C34 1.268(3) . ?
O8 Sm1 2.432(2) 1_565 ?
O9 C34 1.248(3) . ?
O9 Sm1 2.533(2) 1_565 ?
O10 C35 1.375(4) . ?
O10 C32 1.396(3) . ?
O11 C14 1.284(3) . ?
O12 C14 1.245(3) . ?
O13 C21 1.264(3) . ?
O13 Sm1 2.497(2) 3 ?
O14 C21 1.258(3) . ?
O14 Sm1 2.462(2) 3 ?
O15 C22 1.374(4) . ?
O15 C19 1.394(3) . ?
O16 H16A 0.8200 . ?
O16 H16C 0.79(4) . ?
O17 H17A 0.8200 . ?
O17 H17B 0.93(4) . ?
O18 H18A 0.8200 . ?
O18 H18C 0.82(4) . ?
O19 C42 1.223(6) . ?
N1 C12 1.324(6) . ?
N1 C13 1.335(5) . ?
N2 C25 1.329(4) . ?
N2 C26 1.344(4) . ?
N3 C38 1.324(5) . ?
N3 C39 1.332(4) . ?
N4 C42 1.326(6) . ?
N4 C41 1.451(6) . ?
N4 C40 1.474(7) . ?
C1 C2 1.503(4) . ?
C2 C7 1.395(4) . ?
C2 C3 1.393(4) . ?
C3 C4 1.393(4) . ?
C3 H3B 0.9300 . ?
C4 C5 1.398(4) . ?
C4 C8 1.513(4) . ?
C5 C6 1.386(4) . ?
C5 H5A 0.9300 . ?
C6 C7 1.382(4) . ?
C7 H7A 0.9300 . ?
C9 C13 1.377(5) . ?
C9 C10 1.381(4) . ?
C10 C11 1.379(5) . ?
C10 H10A 0.9300 . ?
C11 C12 1.372(6) . ?
C11 H11A 0.9300 . ?
C12 H12A 0.9300 . ?
C13 H13A 0.9300 . ?
C14 C15 1.492(4) . ?
C15 C16 1.393(4) . ?
C15 C20 1.400(4) . ?
C16 C17 1.398(4) . ?
C16 H16B 0.9300 . ?
C17 C18 1.393(4) . ?
C17 C21 1.506(4) . ?
C18 C19 1.374(4) . ?
C18 H18B 0.9300 . ?
C19 C20 1.378(4) . ?
C20 H20A 0.9300 . ?
C21 Sm1 2.833(3) 3 ?
C22 C26 1.370(4) . ?
C22 C23 1.375(4) . ?
C23 C24 1.373(5) . ?
C23 H23A 0.9300 . ?
C24 C25 1.371(5) . ?
C24 H24A 0.9300 . ?
C25 H25A 0.9300 . ?
C26 H26A 0.9300 . ?
C27 C28 1.501(4) . ?
C28 C29 1.383(4) . ?
C28 C33 1.393(4) . ?
C29 C30 1.387(4) . ?
C29 H29A 0.9300 . ?
C30 C31 1.394(4) . ?
C30 C34 1.491(4) . ?
C31 C32 1.388(4) . ?
C31 H31A 0.9300 . ?
C32 C33 1.372(4) . ?
C33 H33A 0.9300 . ?
C34 Sm1 2.854(3) 1_565 ?
C35 C39 1.371(4) . ?
C35 C36 1.371(5) . ?
C36 C37 1.377(5) . ?
C36 H36A 0.9300 . ?
C37 C38 1.370(6) . ?
C37 H37A 0.9300 . ?
C38 H38A 0.9300 . ?
C39 H39A 0.9300 . ?
C40 H40A 0.9600 . ?
C40 H40B 0.9600 . ?
C40 H40C 0.9600 . ?
C41 H41A 0.9600 . ?
C41 H41B 0.9600 . ?
C41 H41C 0.9600 . ?
C42 H42A 0.9300 . ?

loop_
_geom_torsion_atom_site_label_1
_geom_torsion_atom_site_label_2
_geom_torsion_atom_site_label_3
_geom_torsion_atom_site_label_4
_geom_torsion
_geom_torsion_site_symmetry_1
_geom_torsion_site_symmetry_2
_geom_torsion_site_symmetry_3
_geom_torsion_site_symmetry_4
_geom_torsion_publ_flag
Sm2 O1 C1 O2 6.8(3) . . . . ?
Sm2 O1 C1 C2 -171.3(2) . . . . ?
Sm1 O2 C1 O1 114.3(4) . . . . ?
Sm2 O2 C1 O1 -6.4(3) . . . . ?
Sm1 O2 C1 C2 -67.7(4) . . . . ?
Sm2 O2 C1 C2 171.6(2) . . . . ?
Sm1 O2 C1 Sm2 120.7(3) . . . . ?
O1 C1 C2 C7 1.5(4) . . . . ?
O2 C1 C2 C7 -176.6(3) . . . . ?
O1 C1 C2 C3 -177.5(3) . . . . ?
O2 C1 C2 C3 4.5(4) . . . . ?
C7 C2 C3 C4 -0.6(4) . . . . ?
C1 C2 C3 C4 178.3(2) . . . . ?
C2 C3 C4 C5 1.9(4) . . . . ?
C2 C3 C4 C8 -173.2(3) . . . . ?
C3 C4 C5 C6 -2.0(4) . . . . ?
C8 C4 C5 C6 173.2(3) . . . . ?
C4 C5 C6 C7 0.8(4) . . . . ?
C4 C5 C6 O5 -172.0(3) . . . . ?
C9 O5 C6 C7 110.8(3) . . . . ?
C9 O5 C6 C5 -76.2(4) . . . . ?
C5 C6 C7 C2 0.5(5) . . . . ?
O5 C6 C7 C2 173.4(3) . . . . ?
C3 C2 C7 C6 -0.6(4) . . . . ?
C1 C2 C7 C6 -179.5(3) . . . . ?
Sm2 O3 C8 O4 41.8(7) 2_545 . . . ?
Sm2 O3 C8 C4 -141.1(4) 2_545 . . . ?
Sm1 O4 C8 O3 14.3(4) 2_545 . . . ?
Sm1 O4 C8 C4 -162.83(18) 2_545 . . . ?
C3 C4 C8 O3 -13.9(4) . . . . ?
C5 C4 C8 O3 171.0(3) . . . . ?
C3 C4 C8 O4 163.3(3) . . . . ?
C5 C4 C8 O4 -11.8(4) . . . . ?
C6 O5 C9 C13 -8.4(5) . . . . ?
C6 O5 C9 C10 173.1(3) . . . . ?
O5 C9 C10 C11 178.6(3) . . . . ?
C13 C9 C10 C11 0.1(5) . . . . ?
C9 C10 C11 C12 0.0(6) . . . . ?
C13 N1 C12 C11 0.2(7) . . . . ?
C10 C11 C12 N1 -0.2(7) . . . . ?
C12 N1 C13 C9 -0.1(6) . . . . ?
O5 C9 C13 N1 -178.4(3) . . . . ?
C10 C9 C13 N1 0.0(6) . . . . ?
Sm2 O12 C14 O11 -17.6(3) . . . . ?
Sm2 O12 C14 C15 156.2(2) . . . . ?
Sm1 O11 C14 O12 -87.8(3) . . . . ?
Sm2 O11 C14 O12 15.9(3) . . . . ?
Sm1 O11 C14 C15 98.4(3) . . . . ?
Sm2 O11 C14 C15 -157.9(2) . . . . ?
Sm1 O11 C14 Sm2 -103.7(2) . . . . ?
O12 C14 C15 C16 150.8(3) . . . . ?
O11 C14 C15 C16 -35.3(4) . . . . ?
Sm2 C14 C15 C16 -137.6(5) . . . . ?
O12 C14 C15 C20 -32.3(4) . . . . ?
O11 C14 C15 C20 141.7(3) . . . . ?
Sm2 C14 C15 C20 39.4(7) . . . . ?
C20 C15 C16 C17 0.8(4) . . . . ?
C14 C15 C16 C17 177.7(3) . . . . ?
C15 C16 C17 C18 -1.7(4) . . . . ?
C15 C16 C17 C21 -178.3(3) . . . . ?
C16 C17 C18 C19 0.6(5) . . . . ?
C21 C17 C18 C19 177.2(3) . . . . ?
C17 C18 C19 C20 1.5(5) . . . . ?
C17 C18 C19 O15 -172.3(3) . . . . ?
C22 O15 C19 C18 -61.4(4) . . . . ?
C22 O15 C19 C20 124.5(3) . . . . ?
C18 C19 C20 C15 -2.4(5) . . . . ?
O15 C19 C20 C15 171.8(3) . . . . ?
C16 C15 C20 C19 1.2(4) . . . . ?
C14 C15 C20 C19 -175.8(3) . . . . ?
Sm1 O14 C21 O13 -9.8(3) 3 . . . ?
Sm1 O14 C21 C17 167.9(2) 3 . . . ?
Sm1 O13 C21 O14 9.7(3) 3 . . . ?
Sm1 O13 C21 C17 -168.1(2) 3 . . . ?
C18 C17 C21 O14 -174.8(3) . . . . ?
C16 C17 C21 O14 1.8(4) . . . . ?
C18 C17 C21 O13 3.1(4) . . . . ?
C16 C17 C21 O13 179.7(3) . . . . ?
C18 C17 C21 Sm1 -83.9(11) . . . 3 ?
C16 C17 C21 Sm1 92.7(11) . . . 3 ?
C19 O15 C22 C26 -10.8(5) . . . . ?
C19 O15 C22 C23 172.4(3) . . . . ?
C26 C22 C23 C24 2.0(5) . . . . ?
O15 C22 C23 C24 178.9(3) . . . . ?
C22 C23 C24 C25 0.8(6) . . . . ?
C26 N2 C25 C24 1.5(5) . . . . ?
C23 C24 C25 N2 -2.6(6) . . . . ?
C25 N2 C26 C22 1.5(5) . . . . ?
C23 C22 C26 N2 -3.3(5) . . . . ?
O15 C22 C26 N2 -179.9(3) . . . . ?
Sm2 O6 C27 O7 15.3(15) . . . . ?
Sm2 O6 C27 C28 -164.0(11) . . . . ?
Sm1 O7 C27 O6 37.6(10) 2 . . . ?
Sm1 O7 C27 C28 -143.1(7) 2 . . . ?
O6 C27 C28 C29 162.7(3) . . . . ?
O7 C27 C28 C29 -16.6(4) . . . . ?
O6 C27 C28 C33 -17.3(4) . . . . ?
O7 C27 C28 C33 163.3(3) . . . . ?
C33 C28 C29 C30 -0.8(5) . . . . ?
C27 C28 C29 C30 179.2(3) . . . . ?
C28 C29 C30 C31 -2.5(5) . . . . ?
C28 C29 C30 C34 175.0(3) . . . . ?
C29 C30 C31 C32 3.8(5) . . . . ?
C34 C30 C31 C32 -173.7(3) . . . . ?
C30 C31 C32 C33 -1.9(6) . . . . ?
C30 C31 C32 O10 -179.0(3) . . . . ?
C35 O10 C32 C33 137.7(3) . . . . ?
C35 O10 C32 C31 -45.1(5) . . . . ?
C31 C32 C33 C28 -1.3(5) . . . . ?
O10 C32 C33 C28 175.9(3) . . . . ?
C29 C28 C33 C32 2.7(5) . . . . ?
C27 C28 C33 C32 -177.3(3) . . . . ?
Sm1 O9 C34 O8 -1.5(3) 1_565 . . . ?
Sm1 O9 C34 C30 177.5(3) 1_565 . . . ?
Sm1 O8 C34 O9 1.5(3) 1_565 . . . ?
Sm1 O8 C34 C30 -177.4(2) 1_565 . . . ?
C29 C30 C34 O9 173.5(3) . . . . ?
C31 C30 C34 O9 -9.0(5) . . . . ?
C29 C30 C34 O8 -7.6(4) . . . . ?
C31 C30 C34 O8 169.9(3) . . . . ?
C32 O10 C35 C39 153.2(3) . . . . ?
C32 O10 C35 C36 -29.5(5) . . . . ?
C39 C35 C36 C37 -2.7(5) . . . . ?
O10 C35 C36 C37 -179.9(3) . . . . ?
C35 C36 C37 C38 0.6(5) . . . . ?
C39 N3 C38 C37 -3.2(6) . . . . ?
C36 C37 C38 N3 2.5(6) . . . . ?
C38 N3 C39 C35 0.9(5) . . . . ?
C36 C35 C39 N3 2.0(5) . . . . ?
O10 C35 C39 N3 179.5(3) . . . . ?
C41 N4 C42 O19 1.6(10) . . . . ?
C40 N4 C42 O19 -177.6(6) . . . . ?
